data_4131518
loop_
_publ_author_name
'Gong, Yanjun'
'Zhang, Yifan'
'Xiong, Wei'
'Zhang, Ke'
'Che, Yanke'
'Zhao, Jincai'

_publ_section_title
;
 Molecular Interactions Control Quantum Chain Reactions toward Distinct
 Photoresponsive Properties of Molecular Crystals.
;
_journal_issue 31
_journal_name_full 'Journal of the American Chemical Society'
_journal_page_first 10649
_journal_page_last 10652
_journal_paper_doi 10.1021/jacs.7b06261
_journal_volume 139
_journal_year 2017
_chemical_absolute_configuration unk
_chemical_formula_moiety 'C15 H10 O3, 2(H2 O)'
_chemical_formula_sum 'C15 H14 O5'
_chemical_formula_weight 274.26
_space_group_crystal_system monoclinic
_space_group_IT_number 4
_space_group_name_Hall 'P 2yb'
_space_group_name_H-M_alt 'P 1 21 1'
_atom_sites_solution_hydrogens mixed
_atom_sites_solution_primary dual
_audit_creation_date 2016-10-28
_audit_creation_method
;
Olex2 1.2
(compiled 2016.09.09 svn.r3337 for OlexSys, GUI svn.r5227)
;
_cell_angle_alpha 90
_cell_angle_beta 91.184(8)
_cell_angle_gamma 90
_cell_formula_units_Z 2
_cell_length_a 4.252(2)
_cell_length_b 10.804(5)
_cell_length_c 14.788(7)
_cell_measurement_reflns_used 1835
_cell_measurement_temperature 173.1500
_cell_measurement_theta_max 27.4700
_cell_measurement_theta_min 1.3773
_cell_volume 679.2(6)
_computing_cell_refinement 'CrystalClear (Rigaku Inc., 2007)'
_computing_data_collection 'CrystalClear (Rigaku Inc., 2007)'
_computing_data_reduction 'CrystalClear (Rigaku Inc., 2007)'
_computing_molecular_graphics 'Olex2 (Dolomanov et al., 2009)'
_computing_publication_material 'CIFTAB (Sheldrick, 2013)'
_computing_structure_refinement 'SHELXL (Sheldrick, 2014)'
_computing_structure_solution
;
'SHELXT (Sheldrick, 2014)'
;
_diffrn_ambient_temperature 173.1500
_diffrn_detector_area_resol_mean 28.5714
_diffrn_measured_fraction_theta_full 0.996
_diffrn_measured_fraction_theta_max 0.996
_diffrn_measurement_details
;
scan:
	Number of images: 330
	           Slice: -110.0000 - 55.0000
	     Image width: 0.5000
	        Exp time: 10.0000
	   Rotation axis: Omega
	           Omega: 0.0000
	             Chi: 45.0000
	             Phi: 0.0000
	             XTD: 44.9867
	          2theta: -19.9989
scan:
	Number of images: 300
	           Slice: -110.0000 - 40.0000
	     Image width: 0.5000
	        Exp time: 10.0000
	   Rotation axis: Omega
	           Omega: 0.0000
	             Chi: 45.0000
	             Phi: 270.0000
	             XTD: 44.9867
	          2theta: -19.9989
;
_diffrn_measurement_device
;
Saturn724+ (2x2 bin mode)
;
_diffrn_measurement_device_details
;
AFC10: Fixed Chi 2 circle
;
_diffrn_measurement_device_type 'MM007-HF CCD(Saturn 724+)'
_diffrn_measurement_method '\w scans at fixed \c = 45\%'
_diffrn_orient_matrix_type d*Trek
_diffrn_orient_matrix_UB_11 -0.0479
_diffrn_orient_matrix_UB_12 0.2296
_diffrn_orient_matrix_UB_13 -0.0177
_diffrn_orient_matrix_UB_21 0.0857
_diffrn_orient_matrix_UB_22 0.0201
_diffrn_orient_matrix_UB_23 0.0287
_diffrn_orient_matrix_UB_31 0.0213
_diffrn_orient_matrix_UB_32 0.0009
_diffrn_orient_matrix_UB_33 -0.0642
_diffrn_radiation_detector CCD
_diffrn_radiation_monochromator Confocal
_diffrn_radiation_type MoK\a
_diffrn_radiation_wavelength 0.71073
_diffrn_reflns_av_R_equivalents 0.0294
_diffrn_reflns_av_unetI/netI 0.0423
_diffrn_reflns_Laue_measured_fraction_full 0.996
_diffrn_reflns_Laue_measured_fraction_max 0.996
_diffrn_reflns_limit_h_max 5
_diffrn_reflns_limit_h_min -5
_diffrn_reflns_limit_k_max 13
_diffrn_reflns_limit_k_min -14
_diffrn_reflns_limit_l_max 19
_diffrn_reflns_limit_l_min -17
_diffrn_reflns_number 4690
_diffrn_reflns_point_group_measured_fraction_full 0.924
_diffrn_reflns_point_group_measured_fraction_max 0.916
_diffrn_reflns_theta_full 26.000
_diffrn_reflns_theta_max 27.469
_diffrn_reflns_theta_min 2.335
_diffrn_source 'Rotating Anode'
_diffrn_source_current 24.0000
_diffrn_source_power 1.2000
_diffrn_source_voltage 50.0000
_exptl_absorpt_coefficient_mu 0.101
_exptl_absorpt_correction_T_max 1.00000
_exptl_absorpt_correction_T_min 0.87224
_exptl_absorpt_correction_type multi-scan
_exptl_absorpt_process_details 'CrystalClear (Rigaku Inc., 2007)'
_exptl_crystal_colour Colorless
_exptl_crystal_density_diffrn 1.341
_exptl_crystal_description Plate
_exptl_crystal_F_000 288
_exptl_crystal_size_max 0.214
_exptl_crystal_size_mid 0.175
_exptl_crystal_size_min 0.063
_refine_diff_density_max 0.547
_refine_diff_density_min -0.314
_refine_diff_density_rms 0.052
_refine_ls_abs_structure_details
;
 Flack x determined using 814 quotients [(I+)-(I-)]/[(I+)+(I-)]
 (Parsons, Flack and Wagner, Acta Cryst. B69 (2013) 249-259).
;
_refine_ls_abs_structure_Flack -0.2(10)
_refine_ls_extinction_method none
_refine_ls_goodness_of_fit_ref 1.083
_refine_ls_hydrogen_treatment constr
_refine_ls_matrix_type full
_refine_ls_number_parameters 183
_refine_ls_number_reflns 2854
_refine_ls_number_restraints 1
_refine_ls_restrained_S_all 1.083
_refine_ls_R_factor_all 0.0718
_refine_ls_R_factor_gt 0.0646
_refine_ls_shift/su_max 0.000
_refine_ls_shift/su_mean 0.000
_refine_ls_structure_factor_coef Fsqd
_refine_ls_weighting_details 'w=1/[\s^2^(Fo^2^)+(0.0599P)^2^+0.4256P] where P=(Fo^2^+2Fc^2^)/3'
_refine_ls_weighting_scheme calc
_refine_ls_wR_factor_gt 0.1418
_refine_ls_wR_factor_ref 0.1485
_reflns_Friedel_coverage 0.746
_reflns_Friedel_fraction_full 0.842
_reflns_Friedel_fraction_max 0.826
_reflns_number_gt 2552
_reflns_number_total 2854
_reflns_threshold_expression 'I > 2\s(I)'
_cod_data_source_file ja7b06261_si_008.cif
_cod_data_source_block mx5245a
_cod_original_cell_volume 679.3(6)
_cod_database_code 4131518
_shelx_space_group_comment
;
The symmetry employed for this shelxl refinement is uniquely defined
by the following loop, which should always be used as a source of
symmetry information in preference to the above space-group names.
They are only intended as comments.
;
_diffrn_number_total 1642
_olex2_refinement_description
;
1. Fixed Uiso
 At 1.2 times of:
  All C(H) groups
 At 1.5 times of:
  All O(H) groups, All O(H,H) groups
2.a Riding coordinates:
 O5(H5A,H5B), O4(H4A,H4B)
2.b Aromatic/amide H refined with riding coordinates:
 C5(H5), C6(H6), C8(H8), C9(H9), C11(H11), C12(H12), C14(H14), C15(H15)
2.c Idealised tetrahedral OH refined as rotating group:
 O2(H2), O3(H3)
;
_shelx_shelxl_version_number 2014/7
_olex2_submission_special_instructions 'No special instructions were received'

loop_
_space_group_symop_operation_xyz
'x, y, z'
'-x, y+1/2, -z'

loop_
_atom_site_label
_atom_site_type_symbol
_atom_site_fract_x
_atom_site_fract_y
_atom_site_fract_z
_atom_site_U_iso_or_equiv
_atom_site_adp_type
_atom_site_occupancy
_atom_site_site_symmetry_order
_atom_site_calc_flag
_atom_site_refinement_flags_posn
O1 O 1.1209(7) 0.3431(3) 0.89636(19) 0.0357(7) Uani 1 1 d .
O2 O 0.0378(7) 0.8922(3) 0.93291(19) 0.0351(7) Uani 1 1 d .
H2 H -0.0163 0.8785 0.9849 0.053 Uiso 1 1 calc GR
O3 O 1.3672(10) 0.3923(4) 0.3905(2) 0.0559(10) Uani 1 1 d .
H3 H 1.3283 0.4531 0.3591 0.084 Uiso 1 1 calc GR
O5 O 1.2859(10) 0.5824(5) 0.2851(3) 0.0729(13) Uani 1 1 d .
H5A H 1.1542 0.5613 0.2439 0.109 Uiso 1 1 d R
H5B H 1.4302 0.5710 0.2470 0.109 Uiso 1 1 d R
C1 C 1.0091(9) 0.4137(4) 0.8367(3) 0.0311(9) Uani 1 1 d .
C2 C 0.8207(9) 0.5144(4) 0.8122(2) 0.0290(8) Uani 1 1 d .
C3 C 0.9897(9) 0.4530(4) 0.7462(3) 0.0319(9) Uani 1 1 d .
C4 C 0.6143(9) 0.6111(4) 0.8398(3) 0.0289(8) Uani 1 1 d .
C5 C 0.5263(9) 0.6145(4) 0.9312(3) 0.0302(9) Uani 1 1 d .
H5 H 0.6009 0.5536 0.9706 0.036 Uiso 1 1 calc R
C6 C 0.3344(9) 0.7050(4) 0.9631(3) 0.0318(9) Uani 1 1 d .
H6 H 0.2759 0.7048 1.0234 0.038 Uiso 1 1 calc R
C7 C 0.2260(10) 0.7983(4) 0.9044(3) 0.0312(9) Uani 1 1 d .
C8 C 0.3063(10) 0.7954(4) 0.8133(3) 0.0338(9) Uani 1 1 d .
H8 H 0.2293 0.8558 0.7739 0.041 Uiso 1 1 calc R
C9 C 0.4988(10) 0.7035(4) 0.7818(3) 0.0316(9) Uani 1 1 d .
H9 H 0.5529 0.7027 0.7212 0.038 Uiso 1 1 calc R
C10 C 1.0850(9) 0.4421(4) 0.6542(3) 0.0308(9) Uani 1 1 d .
C11 C 1.2642(10) 0.3397(4) 0.6287(3) 0.0357(9) Uani 1 1 d .
H11 H 1.3220 0.2806 0.6716 0.043 Uiso 1 1 calc R
C12 C 1.3560(11) 0.3260(5) 0.5401(3) 0.0410(11) Uani 1 1 d .
H12 H 1.4752 0.2578 0.5235 0.049 Uiso 1 1 calc R
C13 C 1.2709(11) 0.4134(5) 0.4764(3) 0.0397(10) Uani 1 1 d .
C14 C 1.0948(11) 0.5157(5) 0.5002(3) 0.0394(10) Uani 1 1 d .
H14 H 1.0395 0.5747 0.4569 0.047 Uiso 1 1 calc R
C15 C 1.0019(10) 0.5294(4) 0.5884(3) 0.0358(10) Uani 1 1 d .
H15 H 0.8822 0.5978 0.6043 0.043 Uiso 1 1 calc R
O4 O 0.7708(9) 0.6093(3) 0.1660(2) 0.0485(9) Uani 1 1 d .
H4A H 0.8231 0.6803 0.1390 0.073 Uiso 1 1 d R
H4B H 0.8061 0.5528 0.1231 0.073 Uiso 1 1 d R

loop_
_atom_site_aniso_label
_atom_site_aniso_U_11
_atom_site_aniso_U_22
_atom_site_aniso_U_33
_atom_site_aniso_U_23
_atom_site_aniso_U_13
_atom_site_aniso_U_12
O1 0.0506(18) 0.0292(16) 0.0271(14) 0.0033(12) 0.0016(12) 0.0037(13)
O2 0.0443(16) 0.0319(16) 0.0293(14) 0.0017(13) 0.0064(12) 0.0017(13)
O3 0.075(2) 0.064(2) 0.0296(16) -0.0055(16) 0.0124(16) 0.006(2)
O5 0.079(3) 0.084(3) 0.055(2) -0.007(2) 0.005(2) 0.000(3)
C1 0.037(2) 0.029(2) 0.0276(19) -0.0018(16) 0.0006(15) -0.0038(17)
C2 0.034(2) 0.029(2) 0.0242(19) -0.0019(16) -0.0001(15) -0.0070(16)
C3 0.035(2) 0.030(2) 0.031(2) 0.0010(17) 0.0017(16) -0.0073(17)
C4 0.0301(19) 0.029(2) 0.028(2) -0.0007(16) 0.0011(15) -0.0042(17)
C5 0.0323(19) 0.032(2) 0.026(2) 0.0035(17) -0.0005(15) -0.0031(17)
C6 0.034(2) 0.039(2) 0.0222(18) 0.0025(18) 0.0012(15) -0.0006(18)
C7 0.0326(19) 0.030(2) 0.031(2) -0.0023(17) 0.0026(16) -0.0056(17)
C8 0.040(2) 0.032(2) 0.029(2) 0.0041(18) -0.0007(17) 0.0013(18)
C9 0.039(2) 0.033(2) 0.0232(18) 0.0029(17) 0.0010(15) -0.0063(18)
C10 0.034(2) 0.033(2) 0.0244(19) -0.0014(16) 0.0008(15) -0.0030(17)
C11 0.044(2) 0.033(2) 0.030(2) -0.0019(18) 0.0013(17) -0.0011(19)
C12 0.047(3) 0.039(3) 0.037(2) -0.006(2) 0.004(2) 0.004(2)
C13 0.044(2) 0.048(3) 0.027(2) -0.005(2) 0.0034(17) -0.006(2)
C14 0.049(2) 0.041(3) 0.028(2) 0.0064(18) 0.0020(17) 0.002(2)
C15 0.041(2) 0.034(2) 0.032(2) 0.0022(18) 0.0028(17) 0.0045(18)
O4 0.072(2) 0.0382(19) 0.0356(17) 0.0028(14) 0.0082(15) -0.0066(16)

loop_
_atom_type_symbol
_atom_type_description
_atom_type_scat_dispersion_real
_atom_type_scat_dispersion_imag
_atom_type_scat_source
C C 0.0033 0.0016 'International Tables Vol C Tables 4.2.6.8 and 6.1.1.4'
H H 0.0000 0.0000 'International Tables Vol C Tables 4.2.6.8 and 6.1.1.4'
O O 0.0106 0.0060 'International Tables Vol C Tables 4.2.6.8 and 6.1.1.4'

loop_
_geom_angle_atom_site_label_1
_geom_angle_atom_site_label_2
_geom_angle_atom_site_label_3
_geom_angle
C7 O2 H2 109.5
C13 O3 H3 109.5
H5A O5 H5B 87.8
O1 C1 C2 150.0(4)
O1 C1 C3 150.4(4)
C2 C1 C3 59.6(3)
C1 C2 C4 148.1(4)
C3 C2 C1 60.6(3)
C3 C2 C4 151.4(4)
C1 C3 C10 150.2(4)
C2 C3 C1 59.8(3)
C2 C3 C10 149.9(4)
C5 C4 C2 118.0(3)
C9 C4 C2 123.7(4)
C9 C4 C5 118.2(4)
C4 C5 H5 119.2
C6 C5 C4 121.5(4)
C6 C5 H5 119.2
C5 C6 H6 120.3
C5 C6 C7 119.5(4)
C7 C6 H6 120.3
O2 C7 C6 122.0(4)
O2 C7 C8 118.1(4)
C8 C7 C6 119.8(4)
C7 C8 H8 119.9
C9 C8 C7 120.2(4)
C9 C8 H8 119.9
C4 C9 H9 119.6
C8 C9 C4 120.7(4)
C8 C9 H9 119.6
C11 C10 C3 119.2(4)
C15 C10 C3 122.2(4)
C15 C10 C11 118.6(4)
C10 C11 H11 119.8
C12 C11 C10 120.4(4)
C12 C11 H11 119.8
C11 C12 H12 120.0
C13 C12 C11 120.0(4)
C13 C12 H12 120.0
O3 C13 C12 116.3(4)
O3 C13 C14 123.0(4)
C12 C13 C14 120.6(4)
C13 C14 H14 120.2
C15 C14 C13 119.5(4)
C15 C14 H14 120.2
C10 C15 H15 119.6
C14 C15 C10 120.9(4)
C14 C15 H15 119.6
H4A O4 H4B 102.7

loop_
_geom_bond_atom_site_label_1
_geom_bond_atom_site_label_2
_geom_bond_distance
O1 C1 1.253(5)
O2 H2 0.8200
O2 C7 1.365(5)
O3 H3 0.8200
O3 C13 1.362(5)
O5 H5A 0.8499
O5 H5B 0.8500
C1 C2 1.395(6)
C1 C3 1.405(5)
C2 C3 1.392(6)
C2 C4 1.429(6)
C3 C10 1.433(5)
C4 C5 1.410(5)
C4 C9 1.399(6)
C5 H5 0.9300
C5 C6 1.364(6)
C6 H6 0.9300
C6 C7 1.403(6)
C7 C8 1.397(6)
C8 H8 0.9300
C8 C9 1.375(6)
C9 H9 0.9300
C10 C11 1.399(6)
C10 C15 1.395(6)
C11 H11 0.9300
C11 C12 1.383(6)
C12 H12 0.9300
C12 C13 1.376(7)
C13 C14 1.384(7)
C14 H14 0.9300
C14 C15 1.380(6)
C15 H15 0.9300
O4 H4A 0.8951
O4 H4B 0.8950

loop_
_geom_hbond_atom_site_label_D
_geom_hbond_atom_site_label_H
_geom_hbond_atom_site_label_A
_geom_hbond_distance_DH
_geom_hbond_distance_HA
_geom_hbond_distance_DA
_geom_hbond_angle_DHA
_geom_hbond_site_symmetry_A
O2 H2 O1 0.82 1.86 2.680(4) 177.2 2_657
O3 H3 O5 0.82 1.78 2.598(6) 173.5 .
O5 H5A O4 0.85 2.04 2.797(6) 147.4 .
O5 H5B O4 0.85 1.94 2.754(5) 159.2 1_655
O4 H4A O1 0.90 1.85 2.731(5) 167.1 2_756
O4 H4B O2 0.89 2.04 2.890(5) 158.2 2_646

loop_
_geom_torsion_atom_site_label_1
_geom_torsion_atom_site_label_2
_geom_torsion_atom_site_label_3
_geom_torsion_atom_site_label_4
_geom_torsion
O1 C1 C2 C3 177.5(8)
O1 C1 C2 C4 -0.4(13)
O1 C1 C3 C2 -177.5(8)
O1 C1 C3 C10 -0.5(14)
O2 C7 C8 C9 179.1(4)
O3 C13 C14 C15 178.9(4)
C1 C2 C3 C10 -177.0(8)
C1 C2 C4 C5 -5.4(9)
C1 C2 C4 C9 173.6(6)
C1 C3 C10 C11 10.5(10)
C1 C3 C10 C15 -170.3(7)
C2 C1 C3 C10 177.0(8)
C2 C3 C10 C11 -174.7(6)
C2 C3 C10 C15 4.5(10)
C2 C4 C5 C6 178.9(4)
C2 C4 C9 C8 -178.6(4)
C3 C1 C2 C4 -177.9(7)
C3 C2 C4 C5 178.5(7)
C3 C2 C4 C9 -2.6(10)
C3 C10 C11 C12 179.2(4)
C3 C10 C15 C14 -179.4(4)
C4 C2 C3 C1 177.7(8)
C4 C2 C3 C10 0.7(14)
C4 C5 C6 C7 -1.2(6)
C5 C4 C9 C8 0.4(6)
C5 C6 C7 O2 -178.9(4)
C5 C6 C7 C8 2.2(6)
C6 C7 C8 C9 -1.9(6)
C7 C8 C9 C4 0.6(6)
C9 C4 C5 C6 -0.1(6)
C10 C11 C12 C13 0.0(7)
C11 C10 C15 C14 -0.2(6)
C11 C12 C13 O3 -179.2(4)
C11 C12 C13 C14 0.3(7)
C12 C13 C14 C15 -0.5(7)
C13 C14 C15 C10 0.5(7)
C15 C10 C11 C12 0.0(6)
